data_1506646
loop_
_publ_author_name
'Wipf, Peter'
'Pierce, Joshua G.'

_publ_section_title
;
 Synthesis of homoallylic amines by hydrozirconation-imine addition of
 allenes.
;
_journal_issue 16
_journal_name_full 'Organic letters'
_journal_page_first 3537
_journal_page_last 3540
_journal_paper_doi 10.1021/ol051266j
_journal_volume 7
_journal_year 2005
_chemical_formula_sum 'C28 H36 N O P Si'
_chemical_formula_weight 461.64
_chemical_name_systematic
; 
 ? 
;
_space_group_IT_number 2
_symmetry_cell_setting triclinic
_symmetry_space_group_name_Hall '-P 1'
_symmetry_space_group_name_H-M 'P -1'
_atom_sites_solution_hydrogens geom
_atom_sites_solution_primary direct
_atom_sites_solution_secondary difmap
_audit_creation_method SHELXL-97
_cell_angle_alpha 90.8020(10)
_cell_angle_beta 90.8930(10)
_cell_angle_gamma 105.9470(10)
_cell_formula_units_Z 4
_cell_length_a 10.9347(5)
_cell_length_b 13.4323(6)
_cell_length_c 19.5642(9)
_cell_measurement_reflns_used 5882
_cell_measurement_temperature 295(2)
_cell_measurement_theta_max 23.88
_cell_measurement_theta_min 2.37
_cell_volume 2762.1(2)
_computing_cell_refinement 'Bruker SMART'
_computing_data_collection 'Bruker SMART'
_computing_data_reduction 'Bruker SAINT'
_computing_molecular_graphics 'Bruker SHELXTL'
_computing_publication_material 'Bruker SHELXTL'
_computing_structure_refinement 'SHELXL-97 (Sheldrick, 1997)'
_computing_structure_solution 'SHELXS-97 (Sheldrick, 1990)'
_diffrn_ambient_temperature 295(2)
_diffrn_measured_fraction_theta_full 0.999
_diffrn_measured_fraction_theta_max 0.999
_diffrn_measurement_device_type 'CCD area detector'
_diffrn_measurement_method 'phi and omega scans'
_diffrn_radiation_monochromator graphite
_diffrn_radiation_source 'fine-focus sealed tube'
_diffrn_radiation_type MoK\a
_diffrn_radiation_wavelength 0.71073
_diffrn_reflns_av_R_equivalents 0.0318
_diffrn_reflns_av_sigmaI/netI 0.0497
_diffrn_reflns_limit_h_max 13
_diffrn_reflns_limit_h_min -13
_diffrn_reflns_limit_k_max 16
_diffrn_reflns_limit_k_min -16
_diffrn_reflns_limit_l_max 24
_diffrn_reflns_limit_l_min -24
_diffrn_reflns_number 24398
_diffrn_reflns_theta_full 26.00
_diffrn_reflns_theta_max 26.00
_diffrn_reflns_theta_min 1.58
_exptl_absorpt_coefficient_mu 0.162
_exptl_absorpt_correction_type none
_exptl_crystal_density_diffrn 1.110
_exptl_crystal_density_meas 0
_exptl_crystal_density_method 'not measured'
_exptl_crystal_F_000 992
_refine_diff_density_max 0.474
_refine_diff_density_min -0.331
_refine_diff_density_rms 0.046
_refine_ls_extinction_method none
_refine_ls_goodness_of_fit_ref 1.135
_refine_ls_hydrogen_treatment mixed
_refine_ls_matrix_type full
_refine_ls_number_parameters 585
_refine_ls_number_reflns 10854
_refine_ls_number_restraints 0
_refine_ls_restrained_S_all 1.135
_refine_ls_R_factor_all 0.1128
_refine_ls_R_factor_gt 0.0644
_refine_ls_shift/su_max 0.057
_refine_ls_shift/su_mean 0.005
_refine_ls_structure_factor_coef Fsqd
_refine_ls_weighting_details 'calc w=1/[\s^2^(Fo^2^)+(0.0780P)^2^+0.0000P] where P=(Fo^2^+2Fc^2^)/3'
_refine_ls_weighting_scheme calc
_refine_ls_wR_factor_gt 0.1601
_refine_ls_wR_factor_ref 0.1745
_reflns_number_gt 6338
_reflns_number_total 10854
_reflns_threshold_expression >2sigma(I)
_cod_data_source_file ol051266jsi20050530_111849.cif
_cod_data_source_block jp1027s
_cod_depositor_comments
;
The following automatic conversions were performed:

'_symmetry_cell_setting' value 'Triclinic' changed to 'triclinic'
according to /home/saulius/struct/CIF-dictionaries/cif_core.dic
dictionary named 'cif_core.dic' version 2.4.1 from 2010-06-29.

Automatic conversion script
Id: cif_fix_values 1715 2011-07-08 13:25:40Z adriana 
;
_cod_original_sg_symbol_H-M P-1
_cod_database_code 1506646

loop_
_symmetry_equiv_pos_as_xyz
'x, y, z'
'-x, -y, -z'

loop_
_atom_site_label
_atom_site_type_symbol
_atom_site_fract_x
_atom_site_fract_y
_atom_site_fract_z
_atom_site_U_iso_or_equiv
_atom_site_adp_type
_atom_site_occupancy
_atom_site_symmetry_multiplicity
_atom_site_calc_flag
_atom_site_refinement_flags
P1 P 0.85414(6) 0.79050(6) 0.33136(4) 0.0522(2) Uani 1 1 d .
Si1 Si 0.82625(8) 0.43671(7) 0.17511(5) 0.0695(3) Uani 1 1 d .
O1 O 0.71708(16) 0.76509(15) 0.31338(10) 0.0669(5) Uani 1 1 d .
N1 N 0.9239(2) 0.71025(19) 0.29597(12) 0.0545(6) Uani 1 1 d .
H1N H 0.992(3) 0.721(2) 0.3048(14) 0.055(9) Uiso 1 1 d .
C1 C 0.8779(7) 0.8598(5) 0.4635(2) 0.191(3) Uani 1 1 d .
H1A H 0.8616 0.9193 0.4464 0.229 Uiso 1 1 calc R
P2 P 0.34846(7) 0.78528(6) 0.33516(4) 0.0576(2) Uani 1 1 d .
Si2 Si 0.41912(8) 0.73985(7) 0.05949(4) 0.0663(3) Uani 1 1 d .
N2 N 0.4424(2) 0.76609(18) 0.27544(11) 0.0561(6) Uani 1 1 d .
H2N H 0.516(3) 0.769(2) 0.2863(13) 0.054(8) Uiso 1 1 d .
O2 O 0.21486(17) 0.76526(17) 0.31173(10) 0.0740(6) Uani 1 1 d .
C2 C 0.8944(9) 0.8496(6) 0.5356(3) 0.215(4) Uani 1 1 d .
H2A H 0.8862 0.9024 0.5649 0.258 Uiso 1 1 calc R
C3 C 0.9207(7) 0.7686(5) 0.5615(3) 0.170(3) Uani 1 1 d .
H3A H 0.9409 0.7659 0.6076 0.204 Uiso 1 1 calc R
C4 C 0.9172(9) 0.6944(6) 0.5209(3) 0.227(4) Uani 1 1 d .
H4A H 0.9226 0.6321 0.5390 0.272 Uiso 1 1 calc R
C5 C 0.9056(7) 0.7012(4) 0.4490(3) 0.179(3) Uani 1 1 d .
H5A H 0.9118 0.6464 0.4210 0.215 Uiso 1 1 calc R
C6 C 0.8858(3) 0.7847(2) 0.42149(15) 0.0632(8) Uani 1 1 d .
C7 C 1.0666(3) 0.9528(3) 0.3052(2) 0.0916(11) Uani 1 1 d .
H7A H 1.1131 0.9069 0.3169 0.110 Uiso 1 1 calc R
C8 C 1.1297(4) 1.0500(3) 0.2856(3) 0.1201(15) Uani 1 1 d .
H8A H 1.2181 1.0702 0.2856 0.144 Uiso 1 1 calc R
C9 C 1.0658(6) 1.1156(3) 0.2665(2) 0.1108(14) Uani 1 1 d .
H9A H 1.1099 1.1809 0.2515 0.133 Uiso 1 1 calc R
C10 C 0.9397(6) 1.0900(3) 0.2682(3) 0.1255(17) Uani 1 1 d .
H10A H 0.8960 1.1374 0.2554 0.151 Uiso 1 1 calc R
C11 C 0.8719(4) 0.9895(3) 0.2899(2) 0.1054(13) Uani 1 1 d .
H11A H 0.7836 0.9709 0.2915 0.126 Uiso 1 1 calc R
C12 C 0.9368(3) 0.9209(2) 0.30804(14) 0.0606(7) Uani 1 1 d .
C13 C 0.8779(2) 0.6429(2) 0.23617(13) 0.0482(6) Uani 1 1 d .
H13A H 0.7906 0.6457 0.2268 0.058 Uiso 1 1 calc R
C14 C 0.9553(2) 0.6869(2) 0.17361(13) 0.0541(7) Uani 1 1 d .
H14A H 1.0452 0.7038 0.1856 0.065 Uiso 1 1 calc R
H14B H 0.9386 0.6343 0.1376 0.065 Uiso 1 1 calc R
C15 C 0.9251(4) 0.7823(3) 0.14709(17) 0.0886(11) Uani 1 1 d .
H15A H 0.8334 0.7678 0.1424 0.106 Uiso 1 1 calc R
H15B H 0.9532 0.8373 0.1812 0.106 Uiso 1 1 calc R
C16 C 1.0799(4) 0.9097(3) 0.0749(3) 0.1047(13) Uani 1 1 d .
H16A H 1.1144 0.9479 0.1140 0.126 Uiso 1 1 calc R
C17 C 1.1299(5) 0.9441(4) 0.0092(4) 0.131(2) Uani 1 1 d .
H17A H 1.1967 1.0036 0.0044 0.157 Uiso 1 1 calc R
C18 C 1.0749(6) 0.8854(5) -0.0446(4) 0.137(2) Uani 1 1 d .
H18A H 1.1077 0.9059 -0.0873 0.164 Uiso 1 1 calc R
C19 C 0.9792(6) 0.8018(5) -0.0428(2) 0.1242(17) Uani 1 1 d .
H19A H 0.9436 0.7667 -0.0827 0.149 Uiso 1 1 calc R
C20 C 0.9330(4) 0.7676(3) 0.0205(2) 0.0944(11) Uani 1 1 d .
H20A H 0.8672 0.7069 0.0231 0.113 Uiso 1 1 calc R
C21 C 0.9822(3) 0.8215(3) 0.08038(17) 0.0699(9) Uani 1 1 d .
C22 C 0.8696(2) 0.5294(2) 0.25320(14) 0.0539(7) Uani 1 1 d .
C23 C 0.9939(3) 0.5205(2) 0.28108(16) 0.0659(8) Uani 1 1 d .
H23A H 1.0660 0.5640 0.2619 0.079 Uiso 1 1 calc R
C24 C 1.0150(4) 0.4597(3) 0.3288(2) 0.1052(13) Uani 1 1 d .
H24A H 0.9469 0.4143 0.3501 0.126 Uiso 1 1 calc R
H24B H 1.0980 0.4619 0.3416 0.126 Uiso 1 1 calc R
C25 C 0.7613(3) 0.4938(3) 0.30479(17) 0.0811(10) Uani 1 1 d .
H25A H 0.7792 0.5385 0.3445 0.122 Uiso 1 1 calc R
H25B H 0.7550 0.4240 0.3179 0.122 Uiso 1 1 calc R
H25C H 0.6823 0.4968 0.2840 0.122 Uiso 1 1 calc R
C26 C 0.6939(3) 0.4671(3) 0.12591(19) 0.0908(11) Uani 1 1 d .
H26A H 0.6715 0.4212 0.0869 0.136 Uiso 1 1 calc R
H26B H 0.7207 0.5374 0.1110 0.136 Uiso 1 1 calc R
H26C H 0.6214 0.4583 0.1546 0.136 Uiso 1 1 calc R
C27 C 0.9652(3) 0.4417(3) 0.1191(2) 0.1010(13) Uani 1 1 d .
H27A H 0.9384 0.3940 0.0813 0.152 Uiso 1 1 calc R
H27B H 1.0306 0.4232 0.1451 0.152 Uiso 1 1 calc R
H27C H 0.9977 0.5106 0.1023 0.152 Uiso 1 1 calc R
C28 C 0.7716(4) 0.3014(3) 0.2049(3) 0.1192(15) Uani 1 1 d .
H28A H 0.7502 0.2549 0.1661 0.179 Uiso 1 1 calc R
H28B H 0.6981 0.2936 0.2326 0.179 Uiso 1 1 calc R
H28C H 0.8383 0.2856 0.2314 0.179 Uiso 1 1 calc R
C29 C 0.5268(4) 0.9793(3) 0.3419(2) 0.1077(13) Uani 1 1 d .
H29A H 0.5666 0.9559 0.3058 0.129 Uiso 1 1 calc R
C30 C 0.5797(6) 1.0776(4) 0.3691(3) 0.144(2) Uani 1 1 d .
H30A H 0.6561 1.1181 0.3523 0.172 Uiso 1 1 calc R
C31 C 0.5234(7) 1.1144(4) 0.4181(3) 0.1302(19) Uani 1 1 d .
H31A H 0.5597 1.1810 0.4355 0.156 Uiso 1 1 calc R
C32 C 0.4128(6) 1.0563(5) 0.4437(3) 0.1259(18) Uani 1 1 d .
H32A H 0.3728 1.0834 0.4781 0.151 Uiso 1 1 calc R
C33 C 0.3580(4) 0.9542(3) 0.4182(2) 0.1073(14) Uani 1 1 d .
H33A H 0.2827 0.9136 0.4360 0.129 Uiso 1 1 calc R
C34 C 0.4177(3) 0.9159(3) 0.36681(15) 0.0689(9) Uani 1 1 d .
C35 C 0.2562(4) 0.6566(3) 0.44296(19) 0.0978(12) Uani 1 1 d .
H35A H 0.1765 0.6614 0.4286 0.117 Uiso 1 1 calc R
C36 C 0.2677(5) 0.5993(4) 0.5003(2) 0.1209(16) Uani 1 1 d .
H36A H 0.1956 0.5671 0.5247 0.145 Uiso 1 1 calc R
C37 C 0.3826(6) 0.5900(3) 0.5210(2) 0.1096(14) Uani 1 1 d .
H37A H 0.3892 0.5506 0.5589 0.132 Uiso 1 1 calc R
C38 C 0.4878(4) 0.6379(3) 0.48636(19) 0.0991(12) Uani 1 1 d .
H38A H 0.5669 0.6322 0.5010 0.119 Uiso 1 1 calc R
C39 C 0.4786(3) 0.6954(3) 0.42938(16) 0.0776(9) Uani 1 1 d .
H39A H 0.5516 0.7270 0.4056 0.093 Uiso 1 1 calc R
C40 C 0.3631(3) 0.7065(2) 0.40734(14) 0.0630(8) Uani 1 1 d .
C41 C 0.4017(2) 0.7203(2) 0.20741(13) 0.0512(7) Uani 1 1 d .
H41A H 0.3088 0.7055 0.2053 0.061 Uiso 1 1 calc R
C42 C 0.4317(2) 0.6162(2) 0.20155(14) 0.0574(7) Uani 1 1 d .
H42A H 0.4241 0.5936 0.1540 0.069 Uiso 1 1 calc R
H42B H 0.5189 0.6245 0.2167 0.069 Uiso 1 1 calc R
C43 C 0.3435(3) 0.5337(2) 0.24383(17) 0.0791(9) Uani 1 1 d .
H43A H 0.3545 0.5557 0.2915 0.095 Uiso 1 1 calc R
H43B H 0.2563 0.5292 0.2304 0.095 Uiso 1 1 calc R
C44 C 0.4043(4) 0.3819(4) 0.2912(3) 0.1240(17) Uani 1 1 d .
H44A H 0.4195 0.4164 0.3334 0.149 Uiso 1 1 calc R
C45 C 0.4239(7) 0.2860(6) 0.2846(5) 0.186(4) Uani 1 1 d .
H45A H 0.4526 0.2566 0.3222 0.224 Uiso 1 1 calc R
C46 C 0.4030(7) 0.2352(6) 0.2266(6) 0.193(6) Uani 1 1 d .
H46A H 0.4172 0.1702 0.2231 0.232 Uiso 1 1 calc R
C47 C 0.3605(6) 0.2762(4) 0.1710(4) 0.164(3) Uani 1 1 d .
H47A H 0.3458 0.2394 0.1297 0.197 Uiso 1 1 calc R
C48 C 0.3390(4) 0.3736(3) 0.1759(2) 0.1047(13) Uani 1 1 d .
H48A H 0.3089 0.4019 0.1382 0.126 Uiso 1 1 calc R
C49 C 0.3631(3) 0.4276(3) 0.2376(2) 0.0740(9) Uani 1 1 d .
C50 C 0.4535(2) 0.7988(2) 0.15004(14) 0.0566(7) Uani 1 1 d .
C51 C 0.5947(3) 0.8410(3) 0.15738(15) 0.0699(8) Uani 1 1 d .
H51A H 0.6382 0.7942 0.1717 0.084 Uiso 1 1 calc R
C52 C 0.6640(4) 0.9334(3) 0.1466(2) 0.1129(14) Uani 1 1 d .
H52A H 0.6263 0.9840 0.1322 0.136 Uiso 1 1 calc R
H52B H 0.7517 0.9497 0.1531 0.136 Uiso 1 1 calc R
C53 C 0.3847(3) 0.8853(3) 0.15591(17) 0.0797(9) Uani 1 1 d .
H53A H 0.3998 0.9168 0.2007 0.119 Uiso 1 1 calc R
H53B H 0.2949 0.8558 0.1484 0.119 Uiso 1 1 calc R
H53C H 0.4167 0.9368 0.1222 0.119 Uiso 1 1 calc R
C54 C 0.2517(3) 0.6593(3) 0.05394(18) 0.0972(12) Uani 1 1 d .
H54A H 0.2335 0.6293 0.0088 0.146 Uiso 1 1 calc R
H54B H 0.1959 0.7017 0.0634 0.146 Uiso 1 1 calc R
H54C H 0.2388 0.6051 0.0868 0.146 Uiso 1 1 calc R
C55 C 0.5306(3) 0.6632(3) 0.03382(17) 0.0888(11) Uani 1 1 d .
H55A H 0.5091 0.6357 -0.0117 0.133 Uiso 1 1 calc R
H55B H 0.5238 0.6073 0.0649 0.133 Uiso 1 1 calc R
H55C H 0.6162 0.7073 0.0351 0.133 Uiso 1 1 calc R
C56 C 0.4402(4) 0.8448(3) -0.00411(18) 0.1044(13) Uani 1 1 d .
H56A H 0.4228 0.8147 -0.0493 0.157 Uiso 1 1 calc R
H56B H 0.5261 0.8882 -0.0013 0.157 Uiso 1 1 calc R
H56C H 0.3825 0.8855 0.0054 0.157 Uiso 1 1 calc R

loop_
_atom_site_aniso_label
_atom_site_aniso_U_11
_atom_site_aniso_U_22
_atom_site_aniso_U_33
_atom_site_aniso_U_23
_atom_site_aniso_U_13
_atom_site_aniso_U_12
P1 0.0444(4) 0.0604(5) 0.0536(4) 0.0002(3) 0.0014(3) 0.0177(3)
Si1 0.0573(5) 0.0612(6) 0.0919(7) -0.0112(5) -0.0061(4) 0.0208(4)
O1 0.0438(11) 0.0827(14) 0.0770(14) -0.0069(11) -0.0001(9) 0.0224(9)
N1 0.0421(14) 0.0681(17) 0.0556(15) -0.0018(11) -0.0028(11) 0.0194(12)
C1 0.370(10) 0.162(5) 0.065(3) -0.020(3) -0.009(4) 0.116(6)
P2 0.0514(4) 0.0721(5) 0.0531(4) -0.0064(4) -0.0014(3) 0.0237(4)
Si2 0.0605(5) 0.0929(7) 0.0516(5) 0.0070(4) 0.0019(4) 0.0313(5)
N2 0.0426(14) 0.0774(17) 0.0512(14) -0.0035(12) -0.0050(11) 0.0218(12)
O2 0.0494(12) 0.1090(17) 0.0683(13) -0.0131(12) -0.0017(9) 0.0304(11)
C2 0.393(11) 0.188(7) 0.067(4) -0.045(4) -0.006(5) 0.087(7)
C3 0.324(9) 0.151(6) 0.058(3) -0.010(3) -0.027(4) 0.107(6)
C4 0.459(13) 0.176(6) 0.068(4) 0.009(4) -0.053(5) 0.128(7)
C5 0.342(9) 0.126(4) 0.083(3) -0.004(3) -0.052(4) 0.088(5)
C6 0.072(2) 0.070(2) 0.0509(17) -0.0025(15) 0.0049(14) 0.0249(16)
C7 0.078(2) 0.065(2) 0.128(3) 0.012(2) 0.018(2) 0.0125(19)
C8 0.107(3) 0.079(3) 0.165(5) 0.015(3) 0.035(3) 0.008(3)
C9 0.141(4) 0.076(3) 0.102(3) 0.011(2) -0.009(3) 0.006(3)
C10 0.153(5) 0.078(3) 0.154(4) 0.020(3) -0.049(4) 0.048(3)
C11 0.088(3) 0.079(3) 0.153(4) 0.011(3) -0.031(2) 0.032(2)
C12 0.0640(19) 0.0619(19) 0.0579(18) -0.0041(14) -0.0108(14) 0.0217(15)
C13 0.0391(14) 0.0568(17) 0.0503(16) -0.0013(13) -0.0005(11) 0.0159(12)
C14 0.0520(16) 0.0594(17) 0.0538(17) 0.0053(13) 0.0078(12) 0.0194(13)
C15 0.126(3) 0.096(3) 0.066(2) 0.0248(18) 0.033(2) 0.064(2)
C16 0.087(3) 0.094(3) 0.143(4) 0.039(3) 0.001(3) 0.041(2)
C17 0.091(3) 0.095(4) 0.213(7) 0.072(4) 0.033(4) 0.032(3)
C18 0.135(5) 0.124(5) 0.171(6) 0.064(4) 0.068(4) 0.063(4)
C19 0.183(5) 0.147(5) 0.071(3) 0.016(3) 0.016(3) 0.093(4)
C20 0.118(3) 0.100(3) 0.081(3) 0.015(2) 0.021(2) 0.055(2)
C21 0.083(2) 0.078(2) 0.067(2) 0.0203(18) 0.0167(17) 0.051(2)
C22 0.0426(15) 0.0572(18) 0.0609(17) 0.0107(13) 0.0068(12) 0.0113(12)
C23 0.0604(18) 0.0632(19) 0.074(2) 0.0144(16) -0.0041(15) 0.0159(15)
C24 0.091(3) 0.113(3) 0.114(3) 0.043(3) -0.012(2) 0.031(2)
C25 0.075(2) 0.075(2) 0.086(2) 0.0180(18) 0.0204(18) 0.0065(17)
C26 0.073(2) 0.098(3) 0.103(3) -0.030(2) -0.0212(19) 0.0293(19)
C27 0.087(3) 0.108(3) 0.118(3) -0.038(2) 0.008(2) 0.046(2)
C28 0.118(3) 0.059(2) 0.177(4) -0.005(2) -0.011(3) 0.019(2)
C29 0.122(3) 0.069(3) 0.117(3) -0.014(2) 0.015(3) 0.002(2)
C30 0.190(5) 0.078(3) 0.141(5) -0.020(3) 0.012(4) 0.001(3)
C31 0.202(6) 0.073(3) 0.124(5) -0.011(3) -0.030(4) 0.054(4)
C32 0.170(5) 0.125(4) 0.106(4) -0.048(3) -0.031(4) 0.085(4)
C33 0.110(3) 0.121(4) 0.106(3) -0.040(3) -0.016(2) 0.059(3)
C34 0.084(2) 0.076(2) 0.0580(19) -0.0071(16) -0.0179(16) 0.0429(19)
C35 0.088(3) 0.113(3) 0.079(3) 0.013(2) 0.007(2) 0.005(2)
C36 0.135(4) 0.119(4) 0.086(3) 0.026(3) 0.030(3) -0.006(3)
C37 0.162(5) 0.096(3) 0.077(3) 0.015(2) 0.012(3) 0.044(3)
C38 0.136(4) 0.109(3) 0.076(3) 0.019(2) 0.017(2) 0.071(3)
C39 0.089(2) 0.089(2) 0.067(2) 0.0142(18) 0.0120(17) 0.0453(19)
C40 0.071(2) 0.067(2) 0.0500(17) -0.0057(14) 0.0101(15) 0.0169(16)
C41 0.0432(14) 0.0635(18) 0.0493(16) -0.0027(13) -0.0006(12) 0.0188(13)
C42 0.0508(16) 0.0652(19) 0.0581(17) 0.0026(14) 0.0070(13) 0.0188(14)
C43 0.083(2) 0.075(2) 0.078(2) 0.0118(18) 0.0267(18) 0.0177(18)
C44 0.087(3) 0.101(4) 0.170(5) 0.064(3) -0.014(3) 0.002(2)
C45 0.093(4) 0.131(7) 0.330(13) 0.123(7) -0.014(6) 0.018(4)
C46 0.114(5) 0.081(5) 0.390(17) 0.092(7) 0.093(8) 0.025(4)
C47 0.158(5) 0.075(4) 0.242(8) -0.022(4) 0.111(5) 0.001(3)
C48 0.115(3) 0.077(3) 0.120(4) 0.010(2) 0.044(3) 0.020(2)
C49 0.0557(19) 0.067(2) 0.097(3) 0.021(2) 0.0184(17) 0.0116(16)
C50 0.0536(16) 0.0639(18) 0.0570(17) 0.0072(14) 0.0006(13) 0.0238(14)
C51 0.0616(19) 0.076(2) 0.069(2) 0.0232(17) -0.0019(15) 0.0131(17)
C52 0.088(3) 0.104(3) 0.129(4) 0.046(3) -0.012(2) -0.005(2)
C53 0.092(2) 0.081(2) 0.079(2) 0.0063(18) -0.0066(18) 0.0447(19)
C54 0.067(2) 0.154(4) 0.068(2) -0.018(2) -0.0041(17) 0.026(2)
C55 0.086(2) 0.127(3) 0.069(2) 0.002(2) 0.0119(18) 0.055(2)
C56 0.124(3) 0.135(4) 0.067(2) 0.029(2) 0.006(2) 0.057(3)

loop_
_atom_type_symbol
_atom_type_description
_atom_type_scat_dispersion_real
_atom_type_scat_dispersion_imag
_atom_type_scat_source
C C 0.0033 0.0016 'International Tables Vol C Tables 4.2.6.8 and 6.1.1.4'
H H 0.0000 0.0000 'International Tables Vol C Tables 4.2.6.8 and 6.1.1.4'
N N 0.0061 0.0033 'International Tables Vol C Tables 4.2.6.8 and 6.1.1.4'
O O 0.0106 0.0060 'International Tables Vol C Tables 4.2.6.8 and 6.1.1.4'
Si Si 0.0817 0.0704 'International Tables Vol C Tables 4.2.6.8 and 6.1.1.4'
P P 0.1023 0.0942 'International Tables Vol C Tables 4.2.6.8 and 6.1.1.4'

loop_
_geom_angle_atom_site_label_1
_geom_angle_atom_site_label_2
_geom_angle_atom_site_label_3
_geom_angle
O1 P1 N1 112.51(12)
O1 P1 C6 113.53(13)
N1 P1 C6 104.66(13)
O1 P1 C12 111.66(13)
N1 P1 C12 108.94(13)
C6 P1 C12 105.03(14)
C28 Si1 C26 108.83(19)
C28 Si1 C27 105.87(19)
C26 Si1 C27 111.04(18)
C28 Si1 C22 109.24(18)
C26 Si1 C22 108.79(13)
C27 Si1 C22 112.97(14)
C13 N1 P1 126.50(19)
C6 C1 C2 119.7(6)
O2 P2 N2 113.21(12)
O2 P2 C34 113.62(13)
N2 P2 C34 105.87(15)
O2 P2 C40 111.50(14)
N2 P2 C40 108.49(13)
C34 P2 C40 103.52(13)
C54 Si2 C56 108.33(18)
C54 Si2 C55 110.99(18)
C56 Si2 C55 105.58(17)
C54 Si2 C50 108.82(14)
C56 Si2 C50 109.91(16)
C55 Si2 C50 113.09(14)
C41 N2 P2 125.70(19)
C3 C2 C1 122.1(6)
C4 C3 C2 116.7(6)
C3 C4 C5 123.2(6)
C6 C5 C4 120.5(5)
C1 C6 C5 117.2(4)
C1 C6 P1 120.9(3)
C5 C6 P1 121.6(3)
C8 C7 C12 121.8(4)
C9 C8 C7 120.3(5)
C8 C9 C10 121.1(4)
C9 C10 C11 119.6(4)
C12 C11 C10 119.6(4)
C11 C12 C7 117.6(3)
C11 C12 P1 121.0(3)
C7 C12 P1 121.3(2)
N1 C13 C14 109.9(2)
N1 C13 C22 110.2(2)
C14 C13 C22 116.4(2)
C15 C14 C13 112.8(2)
C21 C15 C14 116.4(2)
C21 C16 C17 120.6(5)
C18 C17 C16 116.1(5)
C19 C18 C17 126.2(6)
C18 C19 C20 117.7(5)
C19 C20 C21 121.7(4)
C16 C21 C20 117.7(3)
C16 C21 C15 123.2(4)
C20 C21 C15 119.1(4)
C23 C22 C13 110.7(2)
C23 C22 C25 112.1(2)
C13 C22 C25 106.9(2)
C23 C22 Si1 106.91(18)
C13 C22 Si1 113.30(18)
C25 C22 Si1 106.90(19)
C24 C23 C22 128.7(3)
C34 C29 C30 121.5(4)
C31 C30 C29 120.7(6)
C30 C31 C32 120.6(5)
C31 C32 C33 119.9(5)
C34 C33 C32 119.2(5)
C29 C34 C33 118.0(4)
C29 C34 P2 123.0(3)
C33 C34 P2 119.0(3)
C40 C35 C36 120.1(4)
C37 C36 C35 120.6(4)
C36 C37 C38 119.8(4)
C37 C38 C39 120.4(4)
C40 C39 C38 121.0(3)
C39 C40 C35 118.0(3)
C39 C40 P2 122.1(2)
C35 C40 P2 119.9(3)
N2 C41 C42 109.0(2)
N2 C41 C50 111.4(2)
C42 C41 C50 116.3(2)
C43 C42 C41 112.2(2)
C49 C43 C42 115.1(2)
C49 C44 C45 121.3(6)
C46 C45 C44 121.0(9)
C45 C46 C47 120.6(9)
C46 C47 C48 119.9(7)
C49 C48 C47 119.1(5)
C44 C49 C48 118.0(4)
C44 C49 C43 121.8(4)
C48 C49 C43 120.1(3)
C51 C50 C53 112.0(3)
C51 C50 C41 110.3(2)
C53 C50 C41 107.1(2)
C51 C50 Si2 106.79(19)
C53 C50 Si2 107.09(19)
C41 C50 Si2 113.61(19)
C52 C51 C50 128.6(3)

loop_
_geom_bond_atom_site_label_1
_geom_bond_atom_site_label_2
_geom_bond_distance
P1 O1 1.4783(18)
P1 N1 1.634(2)
P1 C6 1.799(3)
P1 C12 1.805(3)
Si1 C28 1.856(4)
Si1 C26 1.865(3)
Si1 C27 1.873(3)
Si1 C22 1.926(3)
N1 C13 1.464(3)
C1 C6 1.314(5)
C1 C2 1.433(7)
P2 O2 1.4753(19)
P2 N2 1.631(2)
P2 C34 1.806(3)
P2 C40 1.808(3)
Si2 C54 1.854(3)
Si2 C56 1.862(4)
Si2 C55 1.869(3)
Si2 C50 1.919(3)
N2 C41 1.468(3)
C2 C3 1.307(8)
C3 C4 1.256(7)
C4 C5 1.417(7)
C5 C6 1.319(5)
C7 C8 1.361(5)
C7 C12 1.368(4)
C8 C9 1.321(6)
C9 C10 1.327(6)
C10 C11 1.425(6)
C11 C12 1.356(4)
C13 C14 1.531(4)
C13 C22 1.544(4)
C14 C15 1.505(4)
C15 C21 1.495(4)
C16 C21 1.367(5)
C16 C17 1.436(7)
C17 C18 1.337(7)
C18 C19 1.309(7)
C19 C20 1.381(5)
C20 C21 1.389(5)
C22 C23 1.492(4)
C22 C25 1.546(4)
C23 C24 1.308(4)
C29 C34 1.363(5)
C29 C30 1.383(5)
C30 C31 1.310(7)
C31 C32 1.354(7)
C32 C33 1.418(6)
C33 C34 1.375(5)
C35 C40 1.381(4)
C35 C36 1.393(6)
C36 C37 1.353(6)
C37 C38 1.351(6)
C38 C39 1.383(5)
C39 C40 1.375(4)
C41 C42 1.525(4)
C41 C50 1.555(4)
C42 C43 1.518(4)
C43 C49 1.502(4)
C44 C49 1.355(5)
C44 C45 1.368(8)
C45 C46 1.301(12)
C46 C47 1.357(11)
C47 C48 1.394(6)
C48 C49 1.383(5)
C50 C51 1.495(4)
C50 C53 1.551(4)
C51 C52 1.287(4)
